data_2234952
loop_
_publ_author_name
'Jin, Yu'

_publ_section_title
;
 Bis(butan-1-aminium) naphthalene-1,5-disulfonate
;
_journal_coeditor_code BX2406
_journal_issue 6
_journal_name_full 'Acta Crystallographica Section E'
_journal_page_first o1595
_journal_paper_doi 10.1107/S1600536812018880
_journal_volume 68
_journal_year 2012
_chemical_formula_iupac '2C4 H12 N +, C10 H6 O6 S2 2-'
_chemical_formula_moiety '2(C4 H12 N +), C10 H6 O6 S2 2-'
_chemical_formula_sum 'C18 H30 N2 O6 S2'
_chemical_formula_weight 434.56
_chemical_name_systematic
;
Bis(butan-1-aminium) naphthalene-1,5-disulfonate
;
_space_group_IT_number 14
_symmetry_cell_setting monoclinic
_symmetry_space_group_name_Hall '-P 2ybc'
_symmetry_space_group_name_H-M 'P 1 21/c 1'
_atom_sites_solution_hydrogens geom
_atom_sites_solution_primary direct
_atom_sites_solution_secondary difmap
_audit_creation_method SHELXL-97
_cell_angle_alpha 90.00
_cell_angle_beta 108.02(3)
_cell_angle_gamma 90.00
_cell_formula_units_Z 2
_cell_length_a 8.1532(16)
_cell_length_b 9.2582(19)
_cell_length_c 14.108(5)
_cell_measurement_reflns_used 3450
_cell_measurement_temperature 293(2)
_cell_measurement_theta_max 55.28
_cell_measurement_theta_min 6.21
_cell_volume 1012.7(5)
_computing_cell_refinement 'CrystalClear (Rigaku, 2005)'
_computing_data_collection 'CrystalClear (Rigaku, 2005)'
_computing_data_reduction 'CrystalClear (Rigaku, 2005)'
_computing_molecular_graphics 'SHELXTL (Sheldrick, 2008)'
_computing_publication_material 'SHELXL97 (Sheldrick, 2008)'
_computing_structure_refinement 'SHELXL97 (Sheldrick, 2008)'
_computing_structure_solution 'SHELXS97 (Sheldrick, 2008)'
_diffrn_ambient_temperature 293(2)
_diffrn_measured_fraction_theta_full 0.999
_diffrn_measured_fraction_theta_max 0.999
_diffrn_measurement_device_type 'Rigaku Mercury CCD'
_diffrn_measurement_method \w
_diffrn_radiation_monochromator graphite
_diffrn_radiation_source 'fine-focus sealed tube'
_diffrn_radiation_type MoK\a
_diffrn_radiation_wavelength 0.71073
_diffrn_reflns_av_R_equivalents 0.0342
_diffrn_reflns_av_sigmaI/netI 0.0263
_diffrn_reflns_limit_h_max 10
_diffrn_reflns_limit_h_min -10
_diffrn_reflns_limit_k_max 12
_diffrn_reflns_limit_k_min -12
_diffrn_reflns_limit_l_max 18
_diffrn_reflns_limit_l_min -18
_diffrn_reflns_number 10171
_diffrn_reflns_theta_full 27.48
_diffrn_reflns_theta_max 27.48
_diffrn_reflns_theta_min 3.04
_exptl_absorpt_coefficient_mu 0.301
_exptl_absorpt_correction_T_max 1.0000
_exptl_absorpt_correction_T_min 0.4887
_exptl_absorpt_correction_type multi-scan
_exptl_absorpt_process_details '(CrystalClear; Rigaku, 2005)'
_exptl_crystal_colour colourless
_exptl_crystal_density_diffrn 1.425
_exptl_crystal_density_method 'not measured'
_exptl_crystal_description block
_exptl_crystal_F_000 464
_exptl_crystal_size_max 0.3
_exptl_crystal_size_mid 0.3
_exptl_crystal_size_min 0.2
_refine_diff_density_max 0.244
_refine_diff_density_min -0.425
_refine_ls_extinction_method none
_refine_ls_goodness_of_fit_ref 1.140
_refine_ls_hydrogen_treatment constr
_refine_ls_matrix_type full
_refine_ls_number_parameters 128
_refine_ls_number_reflns 2316
_refine_ls_number_restraints 0
_refine_ls_restrained_S_all 1.140
_refine_ls_R_factor_all 0.0445
_refine_ls_R_factor_gt 0.0379
_refine_ls_shift/su_max 0.001
_refine_ls_shift/su_mean 0.000
_refine_ls_structure_factor_coef Fsqd
_refine_ls_weighting_details 'calc w=1/[\s^2^(Fo^2^)+(0.0379P)^2^+0.4216P] where P=(Fo^2^+2Fc^2^)/3'
_refine_ls_weighting_scheme calc
_refine_ls_wR_factor_gt 0.0909
_refine_ls_wR_factor_ref 0.0936
_reflns_number_gt 2039
_reflns_number_total 2316
_reflns_threshold_expression I>2sigma(I)
_cod_data_source_file bx2406.cif
_cod_data_source_block I
_cod_original_sg_symbol_H-M 'P 21/c'
_cod_database_code 2234952
_cod_database_fobs_code 2234952

loop_
_symmetry_equiv_pos_as_xyz
'x, y, z'
'-x, y+1/2, -z+1/2'
'-x, -y, -z'
'x, -y-1/2, z-1/2'

loop_
_atom_site_type_symbol
_atom_site_label
_atom_site_fract_x
_atom_site_fract_y
_atom_site_fract_z
_atom_site_U_iso_or_equiv
_atom_site_adp_type
_atom_site_calc_flag
_atom_site_refinement_flags
_atom_site_occupancy
_atom_site_symmetry_multiplicity
C C1 0.2319(2) 1.0297(2) 0.69402(14) 0.0364(4) Uani d . 1 1
H H1D 0.2261 1.0939 0.7473 0.044 Uiso calc R 1 1
H H1E 0.2235 1.0880 0.6356 0.044 Uiso calc R 1 1
C C2 0.4015(2) 0.95077(19) 0.72490(13) 0.0332(4) Uani d . 1 1
H H2A 0.4062 0.8866 0.6714 0.040 Uiso calc R 1 1
H H2B 0.4085 0.8919 0.7829 0.040 Uiso calc R 1 1
C C3 0.5553(3) 1.0519(2) 0.74938(15) 0.0405(5) Uani d . 1 1
H H3A 0.5439 1.1157 0.6932 0.049 Uiso calc R 1 1
H H3B 0.5553 1.1112 0.8061 0.049 Uiso calc R 1 1
C C4 0.7256(3) 0.9722(3) 0.77313(17) 0.0524(6) Uani d . 1 1
H H4A 0.7286 0.9168 0.7161 0.079 Uiso calc R 1 1
H H4B 0.7376 0.9087 0.8286 0.079 Uiso calc R 1 1
H H4C 0.8186 1.0406 0.7896 0.079 Uiso calc R 1 1
C C5 0.2728(2) 1.06642(17) 0.97032(12) 0.0253(3) Uani d . 1 1
H H5 0.1617 1.0294 0.9555 0.030 Uiso calc R 1 1
C C6 0.41452(18) 0.97062(16) 0.98793(11) 0.0198(3) Uani d . 1 1
C C7 0.39614(19) 0.81664(16) 0.98343(11) 0.0204(3) Uani d . 1 1
C C8 0.5368(2) 0.72878(17) 1.00271(12) 0.0259(3) Uani d . 1 1
H H8 0.5228 0.6290 1.0009 0.031 Uiso calc R 1 1
C C9 0.2973(2) 1.21166(18) 0.97477(13) 0.0286(4) Uani d . 1 1
H H9 0.2025 1.2727 0.9627 0.034 Uiso calc R 1 1
N N1 0.0850(2) 0.92591(16) 0.67115(11) 0.0338(3) Uani d . 1 1
H H1A 0.0840 0.8815 0.7269 0.041 Uiso d R 1 1
H H1B -0.0136 0.9735 0.6455 0.041 Uiso d R 1 1
H H1C 0.0971 0.8608 0.6274 0.041 Uiso d R 1 1
O O1 0.09524(16) 0.78595(15) 0.85199(9) 0.0380(3) Uani d . 1 1
O O2 0.11042(16) 0.77995(14) 1.02545(9) 0.0343(3) Uani d . 1 1
O O3 0.21663(16) 0.57911(13) 0.95327(10) 0.0353(3) Uani d . 1 1
S S1 0.18812(5) 0.73440(4) 0.95082(3) 0.02387(13) Uani d . 1 1

loop_
_atom_site_aniso_label
_atom_site_aniso_U_11
_atom_site_aniso_U_22
_atom_site_aniso_U_33
_atom_site_aniso_U_12
_atom_site_aniso_U_13
_atom_site_aniso_U_23
C1 0.0436(11) 0.0273(9) 0.0380(10) 0.0057(8) 0.0123(8) 0.0024(7)
C2 0.0409(10) 0.0277(9) 0.0313(9) 0.0033(7) 0.0118(8) -0.0002(7)
C3 0.0491(12) 0.0362(10) 0.0351(10) -0.0046(9) 0.0113(9) 0.0010(8)
C4 0.0407(12) 0.0699(16) 0.0470(12) -0.0053(11) 0.0139(10) -0.0027(11)
C5 0.0186(7) 0.0255(8) 0.0320(8) -0.0005(6) 0.0078(6) 0.0015(6)
C6 0.0197(7) 0.0203(7) 0.0206(7) -0.0011(6) 0.0081(6) 0.0008(5)
C7 0.0212(7) 0.0202(7) 0.0204(7) -0.0037(6) 0.0073(6) 0.0008(6)
C8 0.0282(8) 0.0166(7) 0.0333(8) -0.0006(6) 0.0101(7) 0.0011(6)
C9 0.0225(8) 0.0235(8) 0.0400(9) 0.0052(6) 0.0100(7) 0.0025(7)
N1 0.0363(8) 0.0338(8) 0.0320(8) 0.0092(6) 0.0116(6) 0.0033(6)
O1 0.0318(7) 0.0443(8) 0.0306(7) -0.0089(6) -0.0010(5) 0.0079(5)
O2 0.0315(6) 0.0355(7) 0.0417(7) -0.0059(5) 0.0198(6) -0.0001(5)
O3 0.0332(7) 0.0219(6) 0.0481(8) -0.0085(5) 0.0084(6) -0.0019(5)
S1 0.0220(2) 0.0218(2) 0.0267(2) -0.00585(14) 0.00604(15) 0.00118(15)

loop_
_atom_type_symbol
_atom_type_description
_atom_type_scat_dispersion_real
_atom_type_scat_dispersion_imag
_atom_type_scat_source
C C 0.0033 0.0016 'International Tables Vol C Tables 4.2.6.8 and 6.1.1.4'
H H 0.0000 0.0000 'International Tables Vol C Tables 4.2.6.8 and 6.1.1.4'
N N 0.0061 0.0033 'International Tables Vol C Tables 4.2.6.8 and 6.1.1.4'
O O 0.0106 0.0060 'International Tables Vol C Tables 4.2.6.8 and 6.1.1.4'
S S 0.1246 0.1234 'International Tables Vol C Tables 4.2.6.8 and 6.1.1.4'

loop_
_geom_angle_atom_site_label_1
_geom_angle_atom_site_label_2
_geom_angle_atom_site_label_3
_geom_angle_site_symmetry_1
_geom_angle_site_symmetry_3
_geom_angle
N1 C1 C2 . . 110.73(15)
N1 C1 H1D . . 109.5
C2 C1 H1D . . 109.5
N1 C1 H1E . . 109.5
C2 C1 H1E . . 109.5
H1D C1 H1E . . 108.1
C1 C2 C3 . . 112.76(16)
C1 C2 H2A . . 109.0
C3 C2 H2A . . 109.0
C1 C2 H2B . . 109.0
C3 C2 H2B . . 109.0
H2A C2 H2B . . 107.8
C4 C3 C2 . . 112.72(18)
C4 C3 H3A . . 109.0
C2 C3 H3A . . 109.0
C4 C3 H3B . . 109.0
C2 C3 H3B . . 109.0
H3A C3 H3B . . 107.8
C3 C4 H4A . . 109.5
C3 C4 H4B . . 109.5
H4A C4 H4B . . 109.5
C3 C4 H4C . . 109.5
H4A C4 H4C . . 109.5
H4B C4 H4C . . 109.5
C9 C5 C6 . . 120.77(15)
C9 C5 H5 . . 119.6
C6 C5 H5 . . 119.6
C5 C6 C7 . . 123.16(14)
C5 C6 C6 . 3_677 118.93(17)
C7 C6 C6 . 3_677 117.91(17)
C8 C7 C6 . . 120.99(14)
C8 C7 S1 . . 118.08(12)
C6 C7 S1 . . 120.93(11)
C7 C8 C9 . 3_677 120.22(15)
C7 C8 H8 . . 119.9
C9 C8 H8 3_677 . 119.9
C5 C9 C8 . 3_677 121.16(15)
C5 C9 H9 . . 119.4
C8 C9 H9 3_677 . 119.4
C1 N1 H1A . . 109.5
C1 N1 H1B . . 109.5
H1A N1 H1B . . 109.5
C1 N1 H1C . . 109.5
H1A N1 H1C . . 109.5
H1B N1 H1C . . 109.5
O1 S1 O2 . . 112.83(9)
O1 S1 O3 . . 112.40(8)
O2 S1 O3 . . 111.89(8)
O1 S1 C7 . . 106.27(8)
O2 S1 C7 . . 106.42(8)
O3 S1 C7 . . 106.46(7)

loop_
_geom_bond_atom_site_label_1
_geom_bond_atom_site_label_2
_geom_bond_site_symmetry_2
_geom_bond_distance
C1 N1 . 1.491(2)
C1 C2 . 1.505(3)
C1 H1D . 0.9700
C1 H1E . 0.9700
C2 C3 . 1.517(3)
C2 H2A . 0.9700
C2 H2B . 0.9700
C3 C4 . 1.516(3)
C3 H3A . 0.9700
C3 H3B . 0.9700
C4 H4A . 0.9600
C4 H4B . 0.9600
C4 H4C . 0.9600
C5 C9 . 1.358(2)
C5 C6 . 1.416(2)
C5 H5 . 0.9300
C6 C7 . 1.433(2)
C6 C6 3_677 1.436(3)
C7 C8 . 1.363(2)
C7 S1 . 1.7847(15)
C8 C9 3_677 1.403(2)
C8 H8 . 0.9300
C9 C8 3_677 1.403(2)
C9 H9 . 0.9300
N1 H1A . 0.8900
N1 H1B . 0.8900
N1 H1C . 0.8900
O1 S1 . 1.4464(14)
O2 S1 . 1.4493(13)
O3 S1 . 1.4550(13)

loop_
_geom_hbond_atom_site_label_D
_geom_hbond_atom_site_label_H
_geom_hbond_atom_site_label_A
_geom_hbond_site_symmetry_A
_geom_hbond_distance_DH
_geom_hbond_distance_HA
_geom_hbond_distance_DA
_geom_hbond_angle_DHA
N1 H1A O1 . 0.89 1.95 2.840(2) 176.9
N1 H1C O2 4_575 0.89 1.97 2.857(2) 176.6
N1 H1B O3 2_556 0.89 2.05 2.911(2) 161.8

loop_
_geom_torsion_atom_site_label_1
_geom_torsion_atom_site_label_2
_geom_torsion_atom_site_label_3
_geom_torsion_atom_site_label_4
_geom_torsion_site_symmetry_1
_geom_torsion_site_symmetry_4
_geom_torsion
N1 C1 C2 C3 . . -179.79(15)
C1 C2 C3 C4 . . -175.79(16)
C9 C5 C6 C7 . . -179.48(15)
C9 C5 C6 C6 . 3_677 0.9(3)
C5 C6 C7 C8 . . -178.83(15)
C6 C6 C7 C8 3_677 . 0.8(3)
C5 C6 C7 S1 . . 2.0(2)
C6 C6 C7 S1 3_677 . -178.37(13)
C6 C7 C8 C9 . 3_677 -1.4(2)
S1 C7 C8 C9 . 3_677 177.76(13)
C6 C5 C9 C8 . 3_677 -0.3(3)
C8 C7 S1 O1 . . -119.32(13)
C6 C7 S1 O1 . . 59.88(14)
C8 C7 S1 O2 . . 120.19(13)
C6 C7 S1 O2 . . -60.61(14)
C8 C7 S1 O3 . . 0.70(15)
C6 C7 S1 O3 . . 179.90(12)
